data_4026746
loop_
_publ_author_name
'Donatella Giomi'
'Renzo Alfini'
'Alessandra Micoli'
'Elisa Calamai'
'Cristina Faggi'
'Alberto Brandi'

_publ_contact_author_address
;Universit\`a Firenze
Dipartimento Chimica "U.Schiff"
Via della Lastruccia 3
50019 Sesto Fiorentino
Firenze
Italy
;
_publ_contact_author_email cristina.faggi@unifi.it
_publ_contact_author_name 'Dr. Cristina Faggi'
_publ_section_title
;
 Synthesis of 1,2-Dihydroxyindolizidines from 1-(2-Pyridyl)-2-propen-1-ol
;
_journal_name_full 'Journal of Organic Chemistry'
_journal_page_first 9536
_journal_page_last 9541
_journal_paper_doi 10.1021/jo201830b
_journal_volume 76
_journal_year 2011
_chemical_absolute_configuration ad
_chemical_formula_moiety '(C8 H12 Br N O)3'
_chemical_formula_sum 'C8 H12 Br N O'
_chemical_formula_weight 218.10
_chemical_name_systematic (1S,2S,8aS)-2-bromo-1,2,3,5,8,8a-hexahydro-1-indolizinol
_space_group_IT_number 19
_symmetry_cell_setting orthorhombic
_symmetry_Int_Tables_number 19
_symmetry_space_group_name_Hall 'P 2ac 2ab'
_symmetry_space_group_name_H-M 'P 21 21 21'
_atom_sites_solution_hydrogens geom
_atom_sites_solution_primary direct
_atom_sites_solution_secondary difmap
_audit_creation_method
;
CrysAlis RED, Oxford Diffraction Ltd.,
Version 1.171.32.29 (release 10-06-2008 CrysAlis171 .NET)
(compiled Jun 10 2008,16:49:55)
;
_cell_angle_alpha 90.00
_cell_angle_beta 90.00
_cell_angle_gamma 90.00
_cell_formula_units_Z 12
_cell_length_a 10.3126(2)
_cell_length_b 13.3307(3)
_cell_length_c 20.6168(5)
_cell_measurement_reflns_used 2409
_cell_measurement_temperature 293(2)
_cell_measurement_theta_max 61.8468
_cell_measurement_theta_min 3.9461
_cell_volume 2834.28(11)
_computing_cell_refinement
;
CrysAlis RED, Oxford Diffraction Ltd.,
Version 1.171.32.29 (release 10-06-2008 CrysAlis171 .NET)
(compiled Jun 10 2008,16:49:55)
;
_computing_data_collection
;
CrysAlis CCD, Oxford Diffraction Ltd.,
Version 1.171.32.29 (release 10-06-2008 CrysAlis171 .NET)
(compiled Jun 10 2008,16:49:55)
;
_computing_data_reduction
;
CrysAlis RED, Oxford Diffraction Ltd.,
Version 1.171.32.29 (release 10-06-2008 CrysAlis171 .NET)
(compiled Jun 10 2008,16:49:55)
;
_computing_molecular_graphics Ortep3
_computing_publication_material Ciftab
_computing_structure_refinement 'SHELXL-97 (Sheldrick, 1997)'
_computing_structure_solution 'SIR2004 J.Appl.Cryst.38,381-388'
_diffrn_ambient_temperature 293(2)
_diffrn_detector_area_resol_mean 8.1241
_diffrn_measured_fraction_theta_full 0.958
_diffrn_measured_fraction_theta_max 0.958
_diffrn_measurement_details
;
  1 omega  -40.00   31.00   1.0000    3.0000
omega____ theta____ kappa____ phi______ omega'___ theta'___ frames
    -        0.1562  -86.0000  218.0000    0.0000    0.0000 71

  2 omega   30.00   71.00   1.0000    3.0000
omega____ theta____ kappa____ phi______ omega'___ theta'___ frames
    -        0.1562   36.0000  172.0000    0.0000    0.0000 41

  3 omega  -59.00   -6.00   1.0000    3.0000
omega____ theta____ kappa____ phi______ omega'___ theta'___ frames
    -      -77.8666   77.0000  330.0000    0.0000    0.0000 53

  4 omega   60.00   99.00   1.0000    3.0000
omega____ theta____ kappa____ phi______ omega'___ theta'___ frames
    -       78.1791  -45.0000  150.0000    0.0000    0.0000 39

  5 omega  121.00  147.00   1.0000    3.0000
omega____ theta____ kappa____ phi______ omega'___ theta'___ frames
    -       78.1791   45.0000  240.0000    0.0000    0.0000 26

  6 omega  110.00  150.00   1.0000    3.0000
omega____ theta____ kappa____ phi______ omega'___ theta'___ frames
    -       78.1791  130.0000  223.0000    0.0000    0.0000 40

  7 omega   77.00  117.00   1.0000    3.0000
omega____ theta____ kappa____ phi______ omega'___ theta'___ frames
    -       78.1791   86.0000  141.0000    0.0000    0.0000 40

  8 omega   10.00   58.00   1.0000    3.0000
omega____ theta____ kappa____ phi______ omega'___ theta'___ frames
    -       78.1791  -77.0000  120.0000    0.0000    0.0000 48

;
_diffrn_measurement_device_type 'Xcalibur, Onyx'
_diffrn_measurement_method 'omega scan'
_diffrn_orient_matrix_UB_11 0.0046892441
_diffrn_orient_matrix_UB_12 0.0147493441
_diffrn_orient_matrix_UB_13 -0.0740803613
_diffrn_orient_matrix_UB_21 0.0683083155
_diffrn_orient_matrix_UB_22 0.1017744147
_diffrn_orient_matrix_UB_23 0.0095979274
_diffrn_orient_matrix_UB_31 0.1327766017
_diffrn_orient_matrix_UB_32 -0.0528784182
_diffrn_orient_matrix_UB_33 -0.0022284741
_diffrn_radiation_monochromator graphite
_diffrn_radiation_probe x-ray
_diffrn_radiation_type CuK\a
_diffrn_radiation_wavelength 1.54178
_diffrn_reflns_av_R_equivalents 0.0355
_diffrn_reflns_av_sigmaI/netI 0.0645
_diffrn_reflns_limit_h_max 11
_diffrn_reflns_limit_h_min -8
_diffrn_reflns_limit_k_max 14
_diffrn_reflns_limit_k_min -14
_diffrn_reflns_limit_l_max 17
_diffrn_reflns_limit_l_min -23
_diffrn_reflns_number 6433
_diffrn_reflns_theta_full 62.06
_diffrn_reflns_theta_max 62.06
_diffrn_reflns_theta_min 3.95
_diffrn_source 'Enhance (Cu) X-ray Source'
_diffrn_standards_decay_% 50
_diffrn_standards_interval_count 100
_diffrn_standards_number 3
_exptl_absorpt_coefficient_mu 5.505
_exptl_absorpt_correction_T_max 0.7187
_exptl_absorpt_correction_T_min 0.5767
_exptl_absorpt_correction_type multi-scan
_exptl_absorpt_process_details
;
CrysAlis RED, Oxford Diffraction Ltd.,
Version 1.171.32.29 (release 10-06-2008 CrysAlis171 .NET)
(compiled Jun 10 2008,16:49:55)
empirical absorption correction using spherical harmonics,
 implemented in SCALE3 ABSPACK scaling algorithm.
;
_exptl_crystal_colour white
_exptl_crystal_density_diffrn 1.533
_exptl_crystal_description 'sharp needle'
_exptl_crystal_F_000 1320
_exptl_crystal_size_max 0.12
_exptl_crystal_size_mid 0.08
_exptl_crystal_size_min 0.06
_refine_diff_density_max 0.307
_refine_diff_density_min -0.366
_refine_diff_density_rms 0.067
_refine_ls_abs_structure_details 'Flack H D (1983), Acta Cryst. A39, 876-881'
_refine_ls_abs_structure_Flack 0.02(4)
_refine_ls_extinction_method SHELXL
_refine_ls_goodness_of_fit_ref 0.942
_refine_ls_hydrogen_treatment mixed
_refine_ls_matrix_type full
_refine_ls_number_parameters 298
_refine_ls_number_reflns 3523
_refine_ls_number_restraints 0
_refine_ls_restrained_S_all 0.942
_refine_ls_R_factor_all 0.0989
_refine_ls_R_factor_gt 0.0471
_refine_ls_shift/su_max 0.001
_refine_ls_shift/su_mean 0.000
_refine_ls_structure_factor_coef Fsqd
_refine_ls_weighting_details 'calc w=1/[\s^2^(Fo^2^)+(0.0625P)^2^+1.0976P] where P=(Fo^2^+2Fc^2^)/3'
_refine_ls_weighting_scheme calc
_refine_ls_wR_factor_gt 0.0989
_refine_ls_wR_factor_ref 0.1211
_reflns_number_gt 2196
_reflns_number_total 3523
_reflns_threshold_expression >2sigma(I)
_cod_data_source_file jo201830b_si_001.cif
_cod_data_source_block exp_115
_cod_original_cell_volume 2834.5(4)
_cod_database_code 4026746

loop_
_symmetry_equiv_pos_as_xyz
'x, y, z'
'-x+1/2, -y, z+1/2'
'x+1/2, -y+1/2, -z'
'-x, y+1/2, -z+1/2'

loop_
_atom_site_label
_atom_site_type_symbol
_atom_site_fract_x
_atom_site_fract_y
_atom_site_fract_z
_atom_site_U_iso_or_equiv
_atom_site_adp_type
_atom_site_occupancy
_atom_site_symmetry_multiplicity
_atom_site_calc_flag
_atom_site_refinement_flags
N1A N 1.2790(7) 0.7872(6) 0.9301(3) 0.0591(19) Uani 1 1 d .
O1A O 1.5377(5) 0.9645(5) 0.9415(3) 0.0703(18) Uani 1 1 d .
H1A H 1.6001 0.9393 0.9230 0.105 Uiso 1 1 calc R
Br1A Br 1.21349(11) 1.06055(9) 0.89741(6) 0.0921(4) Uani 1 1 d .
C1A C 1.2161(9) 0.8693(7) 0.9642(4) 0.069(3) Uani 1 1 d .
H1A1 H 1.2113 0.8554 1.0103 0.083 Uiso 1 1 calc R
H1A2 H 1.1290 0.8797 0.9478 0.083 Uiso 1 1 calc R
C2A C 1.3006(8) 0.9610(7) 0.9513(4) 0.060(2) Uani 1 1 d .
H2A H 1.3241 0.9919 0.9928 0.072 Uiso 1 1 calc R
C3A C 1.4228(7) 0.9188(6) 0.9194(4) 0.056(2) Uani 1 1 d .
H3A H 1.4163 0.9273 0.8723 0.067 Uiso 1 1 calc R
C4A C 1.4189(7) 0.8079(6) 0.9356(4) 0.049(2) Uani 1 1 d .
H4A H 1.4463 0.7982 0.9806 0.059 Uiso 1 1 calc R
C5A C 1.4932(8) 0.7390(7) 0.8931(4) 0.065(3) Uani 1 1 d .
H5A1 H 1.4804 0.7576 0.8480 0.078 Uiso 1 1 calc R
H5A2 H 1.5850 0.7444 0.9028 0.078 Uiso 1 1 calc R
C6A C 1.4496(12) 0.6344(8) 0.9033(5) 0.081(3) Uani 1 1 d .
H6A H 1.5031 0.5825 0.8895 0.097 Uiso 1 1 calc R
C7A C 1.3375(13) 0.6112(9) 0.9313(5) 0.086(3) Uani 1 1 d .
H7A H 1.3167 0.5438 0.9364 0.104 Uiso 1 1 calc R
C8A C 1.2443(10) 0.6869(8) 0.9545(5) 0.079(3) Uani 1 1 d .
H8A1 H 1.1578 0.6694 0.9398 0.095 Uiso 1 1 calc R
H8A2 H 1.2439 0.6876 1.0016 0.095 Uiso 1 1 calc R
N1B N 1.6068(7) 1.1245(5) 0.8631(3) 0.0589(18) Uani 1 1 d .
O1B O 1.8762(6) 1.0331(5) 0.7734(3) 0.0811(19) Uani 1 1 d .
H1B H 1.8806 0.9873 0.7470 0.122 Uiso 1 1 calc R
Br1B Br 1.55212(11) 0.93041(9) 0.73254(6) 0.1006(4) Uani 1 1 d .
C1B C 1.5517(9) 1.1233(8) 0.7967(5) 0.082(3) Uani 1 1 d .
H1B1 H 1.5526 1.1899 0.7777 0.098 Uiso 1 1 calc R
H1B2 H 1.4634 1.0982 0.7969 0.098 Uiso 1 1 calc R
C2B C 1.6415(8) 1.0525(7) 0.7596(4) 0.065(2) Uani 1 1 d .
H2B H 1.6737 1.0872 0.7210 0.078 Uiso 1 1 calc R
C3B C 1.7550(8) 1.0307(6) 0.8041(4) 0.056(2) Uani 1 1 d .
H3B H 1.7426 0.9656 0.8252 0.067 Uiso 1 1 calc R
C4B C 1.7463(10) 1.1137(7) 0.8542(5) 0.072(3) Uani 1 1 d .
H4B H 1.7803 1.1756 0.8351 0.086 Uiso 1 1 calc R
C5B C 1.8115(9) 1.0968(9) 0.9189(5) 0.096(4) Uani 1 1 d .
H5B1 H 1.9048 1.1025 0.9142 0.115 Uiso 1 1 calc R
H5B2 H 1.7918 1.0300 0.9348 0.115 Uiso 1 1 calc R
C6B C 1.7622(17) 1.1754(12) 0.9672(7) 0.127(6) Uani 1 1 d .
H6B H 1.8091 1.1875 1.0049 0.152 Uiso 1 1 calc R
C7B C 1.6562(18) 1.2257(12) 0.9566(8) 0.132(6) Uani 1 1 d .
H7B H 1.6308 1.2718 0.9880 0.159 Uiso 1 1 calc R
C8B C 1.5726(12) 1.2156(8) 0.8985(6) 0.102(4) Uani 1 1 d .
H8B1 H 1.4824 1.2127 0.9115 0.122 Uiso 1 1 calc R
H8B2 H 1.5839 1.2735 0.8705 0.122 Uiso 1 1 calc R
N1C N 1.9496(7) 0.8593(6) 0.7048(3) 0.061(2) Uani 1 1 d .
O1C O 2.2290(5) 0.7885(4) 0.7941(3) 0.0678(17) Uani 1 1 d .
H1C H 2.2364 0.7705 0.8319 0.102 Uiso 1 1 calc R
Br1C Br 1.89391(10) 0.78141(9) 0.87209(5) 0.0826(4) Uani 1 1 d .
C1C C 1.9095(10) 0.7627(7) 0.7320(5) 0.082(3) Uani 1 1 d .
H1C1 H 1.9272 0.7083 0.7020 0.098 Uiso 1 1 calc R
H1C2 H 1.8178 0.7628 0.7425 0.098 Uiso 1 1 calc R
C2C C 1.9922(9) 0.7535(7) 0.7931(4) 0.058(2) Uani 1 1 d .
H2C H 2.0281 0.6855 0.7956 0.070 Uiso 1 1 calc R
C3C C 2.1036(9) 0.8289(6) 0.7842(4) 0.059(2) Uani 1 1 d .
H3C H 2.0905 0.8863 0.8132 0.071 Uiso 1 1 calc R
C4C C 2.0914(8) 0.8632(7) 0.7138(4) 0.057(2) Uani 1 1 d .
H4C H 2.1317 0.8128 0.6857 0.068 Uiso 1 1 calc R
C5C C 2.1436(10) 0.9655(7) 0.6959(5) 0.077(3) Uani 1 1 d .
H5C1 H 2.1201 1.0140 0.7290 0.093 Uiso 1 1 calc R
H5C2 H 2.2375 0.9630 0.6931 0.093 Uiso 1 1 calc R
C6C C 2.0882(13) 0.9962(9) 0.6322(5) 0.095(4) Uani 1 1 d .
H6C H 2.1281 1.0484 0.6099 0.114 Uiso 1 1 calc R
C7C C 1.9876(14) 0.9545(11) 0.6063(5) 0.105(5) Uani 1 1 d .
H7C H 1.9592 0.9788 0.5665 0.126 Uiso 1 1 calc R
C8C C 1.9156(11) 0.8713(9) 0.6356(5) 0.098(4) Uani 1 1 d .
H8C1 H 1.9351 0.8097 0.6125 0.117 Uiso 1 1 calc R
H8C2 H 1.8232 0.8839 0.6317 0.117 Uiso 1 1 calc R

loop_
_atom_site_aniso_label
_atom_site_aniso_U_11
_atom_site_aniso_U_22
_atom_site_aniso_U_33
_atom_site_aniso_U_23
_atom_site_aniso_U_13
_atom_site_aniso_U_12
N1A 0.049(4) 0.082(5) 0.047(4) 0.017(4) 0.001(4) -0.017(5)
O1A 0.052(3) 0.090(5) 0.069(4) 0.007(4) -0.009(3) -0.014(4)
Br1A 0.0811(7) 0.0879(7) 0.1073(9) -0.0010(7) -0.0074(7) 0.0210(7)
C1A 0.056(6) 0.106(8) 0.045(5) -0.002(6) 0.007(5) -0.002(7)
C2A 0.050(5) 0.082(7) 0.048(5) -0.002(5) -0.002(5) -0.017(6)
C3A 0.049(6) 0.070(6) 0.048(5) 0.005(4) -0.002(4) 0.007(5)
C4A 0.042(5) 0.065(6) 0.040(4) 0.001(4) -0.005(4) -0.011(5)
C5A 0.046(5) 0.090(7) 0.059(6) 0.011(6) -0.005(5) 0.008(6)
C6A 0.096(9) 0.073(8) 0.073(7) -0.008(6) -0.024(7) 0.008(7)
C7A 0.106(9) 0.075(7) 0.078(8) 0.014(7) -0.027(7) -0.017(8)
C8A 0.068(7) 0.095(8) 0.076(7) 0.013(6) -0.009(6) -0.033(7)
N1B 0.063(5) 0.047(4) 0.067(5) 0.002(4) 0.011(5) 0.005(4)
O1B 0.065(4) 0.089(5) 0.089(4) -0.009(4) 0.023(4) 0.005(4)
Br1B 0.1008(9) 0.1070(9) 0.0941(8) 0.0056(8) -0.0174(7) -0.0305(8)
C1B 0.071(7) 0.094(7) 0.080(7) 0.029(7) 0.002(6) 0.020(7)
C2B 0.066(6) 0.073(6) 0.055(5) 0.015(5) 0.015(5) -0.005(6)
C3B 0.055(5) 0.051(5) 0.061(5) 0.001(5) 0.006(5) -0.009(5)
C4B 0.083(8) 0.051(5) 0.082(7) 0.008(5) 0.019(6) -0.019(6)
C5B 0.066(7) 0.127(10) 0.095(8) -0.022(8) -0.009(6) -0.024(7)
C6B 0.141(13) 0.156(15) 0.084(9) -0.041(10) 0.007(10) -0.062(12)
C7B 0.157(14) 0.113(12) 0.127(13) -0.046(11) 0.031(13) -0.036(12)
C8B 0.118(10) 0.082(8) 0.106(8) -0.006(8) 0.029(8) 0.025(8)
N1C 0.062(5) 0.080(5) 0.042(4) 0.001(4) -0.009(4) 0.013(5)
O1C 0.058(4) 0.086(4) 0.059(4) 0.012(4) -0.011(3) 0.010(4)
Br1C 0.0702(6) 0.1015(8) 0.0763(7) 0.0176(7) 0.0154(6) 0.0026(7)
C1C 0.076(7) 0.092(8) 0.077(6) -0.008(6) -0.012(6) -0.011(7)
C2C 0.066(6) 0.053(6) 0.055(5) 0.000(4) 0.003(5) 0.004(5)
C3C 0.064(6) 0.065(6) 0.050(5) -0.004(4) -0.005(5) 0.012(6)
C4C 0.056(6) 0.065(6) 0.049(5) -0.014(5) -0.002(5) 0.020(5)
C5C 0.088(7) 0.073(7) 0.070(6) 0.007(6) 0.018(6) 0.005(6)
C6C 0.135(11) 0.091(9) 0.059(7) 0.032(7) 0.025(8) 0.042(9)
C7C 0.144(12) 0.121(11) 0.050(7) 0.020(8) 0.009(8) 0.062(10)
C8C 0.111(9) 0.128(9) 0.054(6) -0.004(7) -0.031(7) 0.032(9)

loop_
_atom_type_symbol
_atom_type_description
_atom_type_scat_dispersion_real
_atom_type_scat_dispersion_imag
_atom_type_scat_source
C C 0.0181 0.0091 'International Tables Vol C Tables 4.2.6.8 and 6.1.1.4'
H H 0.0000 0.0000 'International Tables Vol C Tables 4.2.6.8 and 6.1.1.4'
N N 0.0311 0.0180 'International Tables Vol C Tables 4.2.6.8 and 6.1.1.4'
O O 0.0492 0.0322 'International Tables Vol C Tables 4.2.6.8 and 6.1.1.4'
Br Br -0.6763 1.2805 'International Tables Vol C Tables 4.2.6.8 and 6.1.1.4'

loop_
_geom_angle_atom_site_label_1
_geom_angle_atom_site_label_2
_geom_angle_atom_site_label_3
_geom_angle
C1A N1A C8A 114.2(7)
C1A N1A C4A 105.0(7)
C8A N1A C4A 112.5(7)
C3A O1A H1A 109.5
N1A C1A C2A 105.3(7)
N1A C1A H1A1 110.7
C2A C1A H1A1 110.7
N1A C1A H1A2 110.7
C2A C1A H1A2 110.7
H1A1 C1A H1A2 108.8
C1A C2A C3A 104.5(7)
C1A C2A Br1A 112.5(6)
C3A C2A Br1A 112.6(6)
C1A C2A H2A 109.0
C3A C2A H2A 109.0
Br1A C2A H2A 109.0
O1A C3A C4A 111.9(7)
O1A C3A C2A 113.3(7)
C4A C3A C2A 104.1(7)
O1A C3A H3A 109.1
C4A C3A H3A 109.1
C2A C3A H3A 109.1
N1A C4A C5A 110.1(7)
N1A C4A C3A 101.1(7)
C5A C4A C3A 117.4(7)
N1A C4A H4A 109.3
C5A C4A H4A 109.3
C3A C4A H4A 109.3
C6A C5A C4A 110.0(8)
C6A C5A H5A1 109.7
C4A C5A H5A1 109.7
C6A C5A H5A2 109.7
C4A C5A H5A2 109.7
H5A1 C5A H5A2 108.2
C7A C6A C5A 123.1(11)
C7A C6A H6A 118.5
C5A C6A H6A 118.5
C6A C7A C8A 123.3(11)
C6A C7A H7A 118.3
C8A C7A H7A 118.3
N1A C8A C7A 110.6(8)
N1A C8A H8A1 109.5
C7A C8A H8A1 109.5
N1A C8A H8A2 109.5
C7A C8A H8A2 109.5
H8A1 C8A H8A2 108.1
C4B N1B C8B 112.6(8)
C4B N1B C1B 105.0(7)
C8B N1B C1B 112.2(8)
C3B O1B H1B 109.5
N1B C1B C2B 103.7(7)
N1B C1B H1B1 111.0
C2B C1B H1B1 111.0
N1B C1B H1B2 111.0
C2B C1B H1B2 111.0
H1B1 C1B H1B2 109.0
C3B C2B C1B 106.5(7)
C3B C2B Br1B 112.2(6)
C1B C2B Br1B 111.9(6)
C3B C2B H2B 108.7
C1B C2B H2B 108.7
Br1B C2B H2B 108.7
O1B C3B C4B 110.1(7)
O1B C3B C2B 114.3(7)
C4B C3B C2B 103.1(7)
O1B C3B H3B 109.7
C4B C3B H3B 109.7
C2B C3B H3B 109.7
N1B C4B C5B 110.0(8)
N1B C4B C3B 102.6(7)
C5B C4B C3B 117.8(8)
N1B C4B H4B 108.7
C5B C4B H4B 108.7
C3B C4B H4B 108.7
C4B C5B C6B 108.9(10)
C4B C5B H5B1 109.9
C6B C5B H5B1 109.9
C4B C5B H5B2 109.9
C6B C5B H5B2 109.9
H5B1 C5B H5B2 108.3
C7B C6B C5B 121.5(14)
C7B C6B H6B 119.2
C5B C6B H6B 119.2
C6B C7B C8B 125.3(15)
C6B C7B H7B 117.4
C8B C7B H7B 117.4
N1B C8B C7B 109.9(10)
N1B C8B H8B1 109.7
C7B C8B H8B1 109.7
N1B C8B H8B2 109.7
C7B C8B H8B2 109.7
H8B1 C8B H8B2 108.2
C1C N1C C4C 105.3(7)
C1C N1C C8C 113.4(8)
C4C N1C C8C 110.7(7)
C3C O1C H1C 109.5
N1C C1C C2C 103.2(7)
N1C C1C H1C1 111.1
C2C C1C H1C1 111.1
N1C C1C H1C2 111.1
C2C C1C H1C2 111.1
H1C1 C1C H1C2 109.1
C1C C2C C3C 105.4(7)
C1C C2C Br1C 112.5(7)
C3C C2C Br1C 111.3(6)
C1C C2C H2C 109.2
C3C C2C H2C 109.2
Br1C C2C H2C 109.2
O1C C3C C4C 109.0(7)
O1C C3C C2C 114.6(7)
C4C C3C C2C 104.3(7)
O1C C3C H3C 109.6
C4C C3C H3C 109.6
C2C C3C H3C 109.6
N1C C4C C5C 110.8(8)
N1C C4C C3C 101.0(7)
C5C C4C C3C 118.2(8)
N1C C4C H4C 108.8
C5C C4C H4C 108.8
C3C C4C H4C 108.8
C6C C5C C4C 109.1(9)
C6C C5C H5C1 109.9
C4C C5C H5C1 109.9
C6C C5C H5C2 109.9
C4C C5C H5C2 109.9
H5C1 C5C H5C2 108.3
C7C C6C C5C 123.6(12)
C7C C6C H6C 118.2
C5C C6C H6C 118.2
C6C C7C C8C 124.2(12)
C6C C7C H7C 117.9
C8C C7C H7C 117.9
C7C C8C N1C 111.1(9)
C7C C8C H8C1 109.4
N1C C8C H8C1 109.4
C7C C8C H8C2 109.4
N1C C8C H8C2 109.4
H8C1 C8C H8C2 108.0

loop_
_geom_bond_atom_site_label_1
_geom_bond_atom_site_label_2
_geom_bond_distance
N1A C1A 1.454(10)
N1A C8A 1.473(11)
N1A C4A 1.473(10)
O1A C3A 1.408(9)
O1A H1A 0.8200
Br1A C2A 1.950(9)
C1A C2A 1.525(11)
C1A H1A1 0.9700
C1A H1A2 0.9700
C2A C3A 1.529(11)
C2A H2A 0.9800
C3A C4A 1.516(11)
C3A H3A 0.9800
C4A C5A 1.483(10)
C4A H4A 0.9800
C5A C6A 1.481(13)
C5A H5A1 0.9700
C5A H5A2 0.9700
C6A C7A 1.328(14)
C6A H6A 0.9300
C7A C8A 1.473(14)
C7A H7A 0.9300
C8A H8A1 0.9700
C8A H8A2 0.9700
N1B C4B 1.458(11)
N1B C8B 1.459(12)
N1B C1B 1.483(11)
O1B C3B 1.401(9)
O1B H1B 0.8200
Br1B C2B 1.952(9)
C1B C2B 1.527(12)
C1B H1B1 0.9700
C1B H1B2 0.9700
C2B C3B 1.515(11)
C2B H2B 0.9800
C3B C4B 1.515(12)
C3B H3B 0.9800
C4B C5B 1.512(13)
C4B H4B 0.9800
C5B C6B 1.532(17)
C5B H5B1 0.9700
C5B H5B2 0.9700
C6B C7B 1.301(18)
C6B H6B 0.9300
C7B C8B 1.482(19)
C7B H7B 0.9300
C8B H8B1 0.9700
C8B H8B2 0.9700
N1C C1C 1.464(11)
N1C C4C 1.474(11)
N1C C8C 1.479(11)
O1C C3C 1.416(10)
O1C H1C 0.8200
Br1C C2C 1.954(8)
C1C C2C 1.528(12)
C1C H1C1 0.9700
C1C H1C2 0.9700
C2C C3C 1.537(11)
C2C H2C 0.9800
C3C C4C 1.527(11)
C3C H3C 0.9800
C4C C5C 1.513(12)
C4C H4C 0.9800
C5C C6C 1.490(14)
C5C H5C1 0.9700
C5C H5C2 0.9700
C6C C7C 1.293(15)
C6C H6C 0.9300
C7C C8C 1.465(15)
C7C H7C 0.9300
C8C H8C1 0.9700
C8C H8C2 0.9700
